data_4341015
loop_
_publ_author_name
'Kulmaczewski, Rafal'
'Shepherd, Helena J.'
'Cespedes, Oscar'
'Halcrow, Malcolm A.'

_publ_section_title
;
 A homologous series of [Fe(H&#x2082;Bpz&#x2082;)&#x2082;(L)]
 spin-crossover complexes with annelated bipyridyl co-ligands.
;
_journal_issue 18
_journal_name_full 'Inorganic chemistry'
_journal_page_first 9809
_journal_page_last 9817
_journal_paper_doi 10.1021/ic501402q
_journal_volume 53
_journal_year 2014
_chemical_formula_moiety 'C30 H26 B2 Fe N12, 1.5[C7 H8]'
_chemical_formula_sum 'C40.5 H38 B2 Fe N12'
_chemical_formula_weight 770.30
_chemical_name_systematic
;
Bis[di(pyrazol-1-yl)dihydridoborate][dipyrido[3,2-a:2'3'-c]phenazine]-
iron(II) sesqui-toluene solvate
;
_space_group_IT_number 2
_symmetry_cell_setting triclinic
_symmetry_space_group_name_Hall '-P 1'
_symmetry_space_group_name_H-M 'P -1'
_atom_sites_solution_hydrogens geom
_atom_sites_solution_primary direct
_atom_sites_solution_secondary difmap
_audit_creation_method SHELXL-97
_cell_angle_alpha 83.381(5)
_cell_angle_beta 87.073(4)
_cell_angle_gamma 87.490(4)
_cell_formula_units_Z 2
_cell_length_a 10.2133(5)
_cell_length_b 11.3793(6)
_cell_length_c 16.6119(10)
_cell_measurement_reflns_used 2218
_cell_measurement_temperature 200(2)
_cell_measurement_theta_max 24.36
_cell_measurement_theta_min 3.04
_cell_volume 1913.87(18)
_computing_cell_refinement 'CrysAlisPro, Agilent Technologies'
_computing_data_collection 'CrysAlisPro, Agilent Technologies'
_computing_data_reduction 'CrysAlisPro, Agilent Technologies'
_computing_molecular_graphics 'XSEED (Barbour, 2001)'
_computing_publication_material 'local program'
_computing_structure_refinement 'SHELXL-97 (Sheldrick, 1997)'
_computing_structure_solution 'SHELXS-97 (Sheldrick, 1990)'
_diffrn_ambient_temperature 200(2)
_diffrn_detector_area_resol_mean 5.3095
_diffrn_measured_fraction_theta_full 0.993
_diffrn_measured_fraction_theta_max 0.993
_diffrn_measurement_device_type 'SuperNova, Dual, Cu at zero, Atlas'
_diffrn_measurement_method '\w scans'
_diffrn_radiation_monochromator mirror
_diffrn_radiation_source 'SuperNova (Mo) X-ray Source'
_diffrn_radiation_type MoK\a
_diffrn_radiation_wavelength 0.71073
_diffrn_reflns_av_R_equivalents 0.0607
_diffrn_reflns_av_sigmaI/netI 0.1193
_diffrn_reflns_limit_h_max 11
_diffrn_reflns_limit_h_min -12
_diffrn_reflns_limit_k_max 13
_diffrn_reflns_limit_k_min -13
_diffrn_reflns_limit_l_max 19
_diffrn_reflns_limit_l_min -17
_diffrn_reflns_number 12376
_diffrn_reflns_theta_full 25.03
_diffrn_reflns_theta_max 25.03
_diffrn_reflns_theta_min 2.74
_diffrn_standards_decay_% 0
_diffrn_standards_interval_count 0
_diffrn_standards_interval_time 0
_diffrn_standards_number 0
_exptl_absorpt_coefficient_mu 0.442
_exptl_absorpt_correction_T_max 1.000
_exptl_absorpt_correction_T_min 0.620
_exptl_absorpt_correction_type multi-scan
_exptl_absorpt_process_details
; 
CrysAlisPro, Agilent Technologies,
Version 1.171.36.24 (release 03-12-2012 CrysAlis171 .NET)
Empirical absorption correction using spherical harmonics,
 implemented in SCALE3 ABSPACK scaling algorithm.
;
_exptl_crystal_colour violet
_exptl_crystal_density_diffrn 1.337
_exptl_crystal_density_method 'not measured'
_exptl_crystal_description fragment
_exptl_crystal_F_000 802
_exptl_crystal_size_max 0.26
_exptl_crystal_size_mid 0.18
_exptl_crystal_size_min 0.15
_refine_diff_density_max 0.447
_refine_diff_density_min -0.333
_refine_diff_density_rms 0.070
_refine_ls_extinction_method none
_refine_ls_goodness_of_fit_ref 1.056
_refine_ls_hydrogen_treatment mixed
_refine_ls_matrix_type full
_refine_ls_number_parameters 483
_refine_ls_number_reflns 6722
_refine_ls_number_restraints 0
_refine_ls_restrained_S_all 1.056
_refine_ls_R_factor_all 0.1319
_refine_ls_R_factor_gt 0.0711
_refine_ls_shift/su_max 0.001
_refine_ls_shift/su_mean 0.000
_refine_ls_structure_factor_coef Fsqd
_refine_ls_weighting_details 'calc w=1/[\s^2^(Fo^2^)+(0.0647P)^2^+0.1415P] where P=(Fo^2^+2Fc^2^)/3'
_refine_ls_weighting_scheme calc
_refine_ls_wR_factor_gt 0.1501
_refine_ls_wR_factor_ref 0.1842
_reflns_number_gt 3970
_reflns_number_total 6723
_reflns_threshold_expression >2sigma(I)
_cod_data_source_file ic501402q_si_005.cif
_cod_data_source_block rk35200
_cod_depositor_comments
;
The following automatic conversions were performed:

'_symmetry_cell_setting' value 'Triclinic' changed to 'triclinic'
according to
/home/saulius/struct/COD-crude-data--automatic-downloads/rss-feeds/ACS/lib/dictionaries/cif_core.dic
dictionary named 'cif_core.dic' version 2.4.2 from 2011-04-26.

Automatic conversion script
Id: cif_fix_values 2281 2013-09-26 08:29:07Z andrius 

 Adding full bibliography for 4340990--4341018.cif.
;
_cod_original_formula_sum 'C40.50 H38 B2 Fe N12'
_cod_database_code 4341015

loop_
_symmetry_equiv_pos_as_xyz
'x, y, z'
'-x, -y, -z'

loop_
_atom_site_label
_atom_site_type_symbol
_atom_site_fract_x
_atom_site_fract_y
_atom_site_fract_z
_atom_site_U_iso_or_equiv
_atom_site_adp_type
_atom_site_occupancy
_atom_site_symmetry_multiplicity
_atom_site_calc_flag
_atom_site_refinement_flags
Fe1 Fe 0.42303(6) 0.20377(6) 0.25698(4) 0.0346(2) Uani 1 1 d .
B2 B 0.4269(6) 0.4382(5) 0.3703(4) 0.0513(17) Uani 1 1 d .
H2A H 0.4520 0.4970 0.4056 0.062 Uiso 1 1 calc R
H2B H 0.3353 0.4571 0.3552 0.062 Uiso 1 1 calc R
N3 N 0.4362(4) 0.3130(3) 0.4171(3) 0.0443(11) Uani 1 1 d .
N4 N 0.4129(4) 0.2121(3) 0.3819(3) 0.0440(11) Uani 1 1 d .
C5 C 0.4142(5) 0.1238(5) 0.4415(4) 0.0544(15) Uani 1 1 d .
H5 H 0.4021 0.0434 0.4343 0.065 Uiso 1 1 calc R
C6 C 0.4351(6) 0.1631(6) 0.5153(4) 0.0676(18) Uani 1 1 d .
H6 H 0.4388 0.1179 0.5670 0.081 Uiso 1 1 calc R
C7 C 0.4492(6) 0.2822(6) 0.4965(3) 0.0595(16) Uani 1 1 d .
H7 H 0.4659 0.3355 0.5344 0.071 Uiso 1 1 calc R
N8 N 0.5181(4) 0.4460(4) 0.2929(3) 0.0500(11) Uani 1 1 d .
N9 N 0.5167(4) 0.3663(3) 0.2376(2) 0.0404(10) Uani 1 1 d .
C10 C 0.6014(5) 0.4070(5) 0.1777(4) 0.0549(14) Uani 1 1 d .
H10 H 0.6218 0.3683 0.1307 0.066 Uiso 1 1 calc R
C11 C 0.6551(6) 0.5101(5) 0.1916(4) 0.0671(18) Uani 1 1 d .
H11 H 0.7170 0.5558 0.1583 0.081 Uiso 1 1 calc R
C12 C 0.5987(5) 0.5317(5) 0.2649(4) 0.0599(16) Uani 1 1 d .
H12 H 0.6146 0.5984 0.2921 0.072 Uiso 1 1 calc R
B13 B 0.5342(7) -0.0754(6) 0.2171(5) 0.0606(19) Uani 1 1 d .
H13A H 0.5675 -0.1588 0.2213 0.073 Uiso 1 1 calc R
H13B H 0.5225 -0.0477 0.1591 0.073 Uiso 1 1 calc R
N14 N 0.6330(4) 0.0013(4) 0.2516(3) 0.0482(11) Uani 1 1 d .
N15 N 0.6069(4) 0.1180(3) 0.2604(2) 0.0460(11) Uani 1 1 d .
C16 C 0.7176(5) 0.1592(5) 0.2856(3) 0.0591(16) Uani 1 1 d .
H16 H 0.7288 0.2381 0.2966 0.071 Uiso 1 1 calc R
C17 C 0.8132(6) 0.0675(6) 0.2930(4) 0.079(2) Uani 1 1 d .
H17 H 0.9002 0.0721 0.3099 0.094 Uiso 1 1 calc R
C18 C 0.7572(6) -0.0292(6) 0.2712(4) 0.0696(18) Uani 1 1 d .
H18 H 0.7985 -0.1055 0.2700 0.084 Uiso 1 1 calc R
N19 N 0.4018(4) -0.0668(4) 0.2652(3) 0.0508(11) Uani 1 1 d .
N20 N 0.3358(4) 0.0385(4) 0.2745(3) 0.0456(11) Uani 1 1 d .
C21 C 0.2182(5) 0.0103(5) 0.3079(4) 0.0591(15) Uani 1 1 d .
H21 H 0.1521 0.0665 0.3223 0.071 Uiso 1 1 calc R
C22 C 0.2046(7) -0.1104(6) 0.3188(4) 0.079(2) Uani 1 1 d .
H22 H 0.1303 -0.1527 0.3407 0.094 Uiso 1 1 calc R
C23 C 0.3209(7) -0.1549(5) 0.2914(4) 0.076(2) Uani 1 1 d .
H23 H 0.3427 -0.2368 0.2907 0.091 Uiso 1 1 calc R
N24 N 0.2321(4) 0.2797(3) 0.2427(2) 0.0334(9) Uani 1 1 d .
C25 C 0.1902(4) 0.2876(4) 0.1659(3) 0.0323(11) Uani 1 1 d .
C26 C 0.0618(4) 0.3264(4) 0.1459(3) 0.0354(11) Uani 1 1 d .
C27 C -0.0250(5) 0.3550(4) 0.2079(3) 0.0414(12) Uani 1 1 d .
H27 H -0.1125 0.3812 0.1968 0.050 Uiso 1 1 calc R
C28 C 0.0166(5) 0.3454(4) 0.2856(3) 0.0439(13) Uani 1 1 d .
H28 H -0.0422 0.3639 0.3289 0.053 Uiso 1 1 calc R
C29 C 0.1454(5) 0.3082(4) 0.3005(3) 0.0398(12) Uani 1 1 d .
H29 H 0.1729 0.3030 0.3547 0.048 Uiso 1 1 calc R
N30 N 0.4055(3) 0.2132(3) 0.1305(2) 0.0387(10) Uani 1 1 d .
C31 C 0.2850(4) 0.2527(4) 0.1041(3) 0.0337(11) Uani 1 1 d .
C32 C 0.2532(4) 0.2586(4) 0.0226(3) 0.0353(11) Uani 1 1 d .
C33 C 0.3494(5) 0.2253(4) -0.0337(3) 0.0447(13) Uani 1 1 d .
H33 H 0.3314 0.2286 -0.0895 0.054 Uiso 1 1 calc R
C34 C 0.4714(5) 0.1873(5) -0.0067(3) 0.0506(14) Uani 1 1 d .
H34 H 0.5387 0.1643 -0.0440 0.061 Uiso 1 1 calc R
C35 C 0.4953(5) 0.1827(4) 0.0748(3) 0.0466(13) Uani 1 1 d .
H35 H 0.5801 0.1566 0.0920 0.056 Uiso 1 1 calc R
C36 C 0.1204(4) 0.3001(4) 0.0000(3) 0.0355(11) Uani 1 1 d .
C37 C 0.0263(4) 0.3327(4) 0.0606(3) 0.0361(11) Uani 1 1 d .
N38 N 0.0938(4) 0.3061(3) -0.0776(2) 0.0416(10) Uani 1 1 d .
N39 N -0.0957(4) 0.3714(3) 0.0432(2) 0.0426(10) Uani 1 1 d .
C40 C -0.0311(5) 0.3432(4) -0.0965(3) 0.0418(13) Uani 1 1 d .
C41 C -0.0668(6) 0.3507(4) -0.1787(3) 0.0538(15) Uani 1 1 d .
H41 H -0.0049 0.3287 -0.2195 0.065 Uiso 1 1 calc R
C42 C -0.1903(6) 0.3895(5) -0.1985(4) 0.0622(17) Uani 1 1 d .
H42 H -0.2136 0.3951 -0.2535 0.075 Uiso 1 1 calc R
C43 C -0.2838(6) 0.4215(5) -0.1392(4) 0.0595(17) Uani 1 1 d .
H43 H -0.3696 0.4474 -0.1546 0.071 Uiso 1 1 calc R
C44 C -0.2532(5) 0.4160(4) -0.0591(4) 0.0540(15) Uani 1 1 d .
H44 H -0.3169 0.4383 -0.0194 0.065 Uiso 1 1 calc R
C45 C -0.1246(5) 0.3763(4) -0.0366(3) 0.0443(13) Uani 1 1 d .
C46 C 0.0764(7) -0.0211(7) 0.0262(5) 0.070(3) Uiso 0.50 1 d PG
C47 C -0.0426(8) 0.0183(9) 0.0599(5) 0.076(4) Uiso 0.50 1 d PG
H47 H -0.0515 0.0260 0.1162 0.092 Uiso 0.50 1 calc PR
C48 C -0.1487(7) 0.0463(9) 0.0111(7) 0.113(5) Uiso 0.50 1 d PG
H48 H -0.2300 0.0732 0.0341 0.136 Uiso 0.50 1 calc PR
C49 C -0.1357(9) 0.0349(9) -0.0714(7) 0.124(6) Uiso 0.50 1 d PG
H49 H -0.2082 0.0540 -0.1048 0.148 Uiso 0.50 1 calc PR
C50 C -0.0167(11) -0.0045(9) -0.1051(4) 0.097(5) Uiso 0.50 1 d PG
H50 H -0.0078 -0.0123 -0.1614 0.116 Uiso 0.50 1 calc PR
C51 C 0.0894(8) -0.0325(8) -0.0563(5) 0.082(4) Uiso 0.50 1 d PG
H51 H 0.1707 -0.0594 -0.0793 0.098 Uiso 0.50 1 calc PR
C52 C 0.1892(9) -0.0519(10) 0.0681(7) 0.107(6) Uiso 0.50 1 d PG
H52A H 0.2592 -0.0766 0.0304 0.160 Uiso 0.50 1 calc PR
H52B H 0.1714 -0.1173 0.1105 0.160 Uiso 0.50 1 calc PR
H52C H 0.2166 0.0165 0.0930 0.160 Uiso 0.50 1 calc PR
C53 C 0.0342(7) 0.3179(7) 0.5577(5) 0.087(2) Uani 1 1 d .
C54 C -0.0843(7) 0.3765(7) 0.5532(5) 0.095(2) Uani 1 1 d .
H54 H -0.0970 0.4484 0.5770 0.114 Uiso 1 1 calc R
C55 C -0.1876(9) 0.3344(8) 0.5148(6) 0.106(3) Uani 1 1 d .
H55 H -0.2691 0.3778 0.5123 0.128 Uiso 1 1 calc R
C56 C -0.1724(9) 0.2316(9) 0.4809(5) 0.107(3) Uani 1 1 d .
H56 H -0.2433 0.2018 0.4554 0.129 Uiso 1 1 calc R
C57 C -0.0498(10) 0.1696(8) 0.4840(5) 0.112(3) Uani 1 1 d .
H57 H -0.0379 0.0975 0.4604 0.135 Uiso 1 1 calc R
C58 C 0.0547(9) 0.2136(8) 0.5216(5) 0.097(2) Uani 1 1 d .
H58 H 0.1379 0.1729 0.5225 0.116 Uiso 1 1 calc R
C59 C 0.1456(8) 0.3606(8) 0.6009(6) 0.118(3) Uani 1 1 d .
H59A H 0.1906 0.4223 0.5651 0.177 Uiso 1 1 calc R
H59B H 0.2075 0.2943 0.6154 0.177 Uiso 1 1 calc R
H59C H 0.1113 0.3931 0.6502 0.177 Uiso 1 1 calc R

loop_
_atom_site_aniso_label
_atom_site_aniso_U_11
_atom_site_aniso_U_22
_atom_site_aniso_U_33
_atom_site_aniso_U_23
_atom_site_aniso_U_13
_atom_site_aniso_U_12
Fe1 0.0337(4) 0.0336(4) 0.0384(4) -0.0132(3) -0.0007(3) -0.0012(3)
B2 0.049(4) 0.036(3) 0.074(5) -0.025(3) -0.011(4) 0.002(3)
N3 0.043(2) 0.045(3) 0.049(3) -0.020(2) -0.008(2) -0.0003(19)
N4 0.040(2) 0.039(2) 0.054(3) -0.006(2) -0.011(2) 0.0005(18)
C5 0.062(4) 0.037(3) 0.063(4) -0.002(3) -0.007(3) 0.006(2)
C6 0.075(4) 0.074(5) 0.050(4) 0.002(3) -0.006(3) 0.022(3)
C7 0.067(4) 0.071(4) 0.043(4) -0.020(3) -0.010(3) 0.008(3)
N8 0.038(2) 0.042(3) 0.070(3) -0.008(2) 0.001(2) -0.0043(19)
N9 0.035(2) 0.037(2) 0.048(3) -0.007(2) 0.007(2) 0.0048(18)
C10 0.045(3) 0.053(4) 0.062(4) 0.002(3) 0.014(3) 0.008(3)
C11 0.047(3) 0.049(4) 0.098(6) 0.019(4) 0.008(4) -0.002(3)
C12 0.050(3) 0.034(3) 0.095(5) -0.004(3) -0.005(4) -0.006(2)
B13 0.073(5) 0.043(4) 0.069(5) -0.023(3) -0.001(4) 0.003(3)
N14 0.049(3) 0.043(3) 0.053(3) -0.011(2) 0.003(2) 0.001(2)
N15 0.052(3) 0.043(3) 0.045(3) -0.013(2) -0.005(2) -0.004(2)
C16 0.056(4) 0.059(4) 0.066(4) -0.013(3) -0.010(3) -0.012(3)
C17 0.055(4) 0.086(5) 0.096(5) -0.014(4) -0.010(4) -0.002(4)
C18 0.049(4) 0.067(4) 0.090(5) -0.003(4) 0.006(3) 0.013(3)
N19 0.058(3) 0.046(3) 0.052(3) -0.018(2) -0.004(2) -0.014(2)
N20 0.039(2) 0.051(3) 0.050(3) -0.020(2) 0.001(2) -0.009(2)
C21 0.040(3) 0.069(4) 0.072(4) -0.021(3) 0.010(3) -0.017(3)
C22 0.067(4) 0.083(5) 0.089(5) -0.012(4) 0.005(4) -0.037(4)
C23 0.092(5) 0.049(4) 0.092(5) -0.015(4) -0.010(4) -0.029(4)
N24 0.041(2) 0.029(2) 0.032(2) -0.0073(17) 0.0009(19) -0.0040(16)
C25 0.035(2) 0.024(2) 0.039(3) -0.007(2) 0.001(2) -0.0017(18)
C26 0.036(3) 0.029(2) 0.042(3) -0.009(2) 0.004(2) -0.0010(19)
C27 0.036(3) 0.038(3) 0.050(3) -0.006(2) 0.003(3) 0.001(2)
C28 0.045(3) 0.040(3) 0.046(3) -0.013(2) 0.009(3) 0.008(2)
C29 0.044(3) 0.036(3) 0.040(3) -0.011(2) 0.007(2) 0.002(2)
N30 0.030(2) 0.044(2) 0.044(3) -0.0170(19) -0.001(2) 0.0037(17)
C31 0.033(3) 0.031(3) 0.038(3) -0.011(2) -0.001(2) -0.0032(19)
C32 0.028(2) 0.041(3) 0.039(3) -0.017(2) -0.002(2) 0.001(2)
C33 0.052(3) 0.047(3) 0.039(3) -0.020(2) -0.005(3) 0.000(2)
C34 0.046(3) 0.058(3) 0.050(4) -0.024(3) 0.010(3) 0.003(2)
C35 0.038(3) 0.054(3) 0.050(4) -0.016(3) 0.001(3) 0.002(2)
C36 0.043(3) 0.027(2) 0.038(3) -0.009(2) -0.008(2) -0.001(2)
C37 0.039(3) 0.025(2) 0.044(3) -0.003(2) -0.001(2) -0.0055(19)
N38 0.056(3) 0.030(2) 0.041(3) -0.0056(18) -0.010(2) -0.0079(18)
N39 0.040(2) 0.037(2) 0.051(3) -0.004(2) -0.007(2) 0.0013(18)
C40 0.047(3) 0.030(3) 0.049(3) -0.004(2) -0.012(3) -0.008(2)
C41 0.070(4) 0.040(3) 0.052(4) -0.001(3) -0.019(3) -0.006(3)
C42 0.075(4) 0.050(3) 0.064(4) -0.001(3) -0.031(4) -0.010(3)
C43 0.054(4) 0.048(3) 0.078(5) 0.003(3) -0.033(4) -0.007(3)
C44 0.047(3) 0.039(3) 0.076(4) -0.001(3) -0.020(3) -0.004(2)
C45 0.051(3) 0.025(3) 0.057(4) 0.001(2) -0.014(3) -0.008(2)
C53 0.078(5) 0.082(5) 0.091(6) 0.010(4) 0.035(4) -0.006(4)
C54 0.071(5) 0.069(5) 0.138(7) 0.006(5) 0.027(5) 0.005(4)
C55 0.094(6) 0.097(7) 0.124(8) -0.005(6) 0.024(6) 0.001(5)
C56 0.099(7) 0.138(8) 0.081(6) -0.007(6) 0.008(5) 0.007(6)
C57 0.139(8) 0.119(7) 0.078(6) -0.029(5) 0.024(6) 0.017(6)
C58 0.108(6) 0.108(7) 0.069(5) -0.008(5) 0.018(5) 0.020(5)
C59 0.088(6) 0.118(7) 0.145(8) -0.014(6) 0.025(6) -0.014(5)

loop_
_atom_type_symbol
_atom_type_description
_atom_type_scat_dispersion_real
_atom_type_scat_dispersion_imag
_atom_type_scat_source
C C 0.0033 0.0016 'International Tables Vol C Tables 4.2.6.8 and 6.1.1.4'
H H 0.0000 0.0000 'International Tables Vol C Tables 4.2.6.8 and 6.1.1.4'
B B 0.0013 0.0007 'International Tables Vol C Tables 4.2.6.8 and 6.1.1.4'
Fe Fe 0.3463 0.8444 'International Tables Vol C Tables 4.2.6.8 and 6.1.1.4'
N N 0.0061 0.0033 'International Tables Vol C Tables 4.2.6.8 and 6.1.1.4'

loop_
_geom_angle_atom_site_label_1
_geom_angle_atom_site_label_2
_geom_angle_atom_site_label_3
_geom_angle
_geom_angle_site_symmetry_3
N15 Fe1 N4 92.51(15) .
N15 Fe1 N20 89.44(16) .
N4 Fe1 N20 90.28(16) .
N15 Fe1 N9 88.64(15) .
N4 Fe1 N9 90.68(16) .
N20 Fe1 N9 177.89(16) .
N15 Fe1 N30 96.69(15) .
N4 Fe1 N30 170.71(14) .
N20 Fe1 N30 91.15(15) .
N9 Fe1 N30 88.20(15) .
N15 Fe1 N24 173.56(14) .
N4 Fe1 N24 92.88(15) .
N20 Fe1 N24 87.00(15) .
N9 Fe1 N24 94.83(13) .
N30 Fe1 N24 78.03(14) .
N3 B2 N8 110.8(4) .
N3 B2 H2A 109.5 .
N8 B2 H2A 109.5 .
N3 B2 H2B 109.5 .
N8 B2 H2B 109.5 .
H2A B2 H2B 108.1 .
C7 N3 N4 108.1(4) .
C7 N3 B2 128.8(4) .
N4 N3 B2 122.5(4) .
C5 N4 N3 106.0(4) .
C5 N4 Fe1 128.7(3) .
N3 N4 Fe1 123.7(3) .
N4 C5 C6 111.7(5) .
N4 C5 H5 124.1 .
C6 C5 H5 124.1 .
C7 C6 C5 103.8(5) .
C7 C6 H6 128.1 .
C5 C6 H6 128.1 .
N3 C7 C6 110.4(5) .
N3 C7 H7 124.8 .
C6 C7 H7 124.8 .
C12 N8 N9 109.2(5) .
C12 N8 B2 128.1(5) .
N9 N8 B2 122.5(4) .
C10 N9 N8 104.7(4) .
C10 N9 Fe1 129.7(4) .
N8 N9 Fe1 124.9(3) .
N9 C10 C11 112.6(6) .
N9 C10 H10 123.7 .
C11 C10 H10 123.7 .
C12 C11 C10 103.3(6) .
C12 C11 H11 128.3 .
C10 C11 H11 128.3 .
N8 C12 C11 110.2(5) .
N8 C12 H12 124.9 .
C11 C12 H12 124.9 .
N14 B13 N19 109.2(5) .
N14 B13 H13A 109.8 .
N19 B13 H13A 109.8 .
N14 B13 H13B 109.8 .
N19 B13 H13B 109.8 .
H13A B13 H13B 108.3 .
C18 N14 N15 109.8(4) .
C18 N14 B13 127.5(5) .
N15 N14 B13 122.4(4) .
C16 N15 N14 106.4(4) .
C16 N15 Fe1 126.9(3) .
N14 N15 Fe1 125.8(3) .
N15 C16 C17 109.2(5) .
N15 C16 H16 125.4 .
C17 C16 H16 125.4 .
C18 C17 C16 106.2(5) .
C18 C17 H17 126.9 .
C16 C17 H17 126.9 .
N14 C18 C17 108.3(5) .
N14 C18 H18 125.8 .
C17 C18 H18 125.8 .
C23 N19 N20 108.0(5) .
C23 N19 B13 127.8(5) .
N20 N19 B13 123.1(4) .
C21 N20 N19 105.9(4) .
C21 N20 Fe1 129.3(4) .
N19 N20 Fe1 124.0(3) .
N20 C21 C22 111.5(6) .
N20 C21 H21 124.2 .
C22 C21 H21 124.2 .
C23 C22 C21 104.2(6) .
C23 C22 H22 127.9 .
C21 C22 H22 127.9 .
N19 C23 C22 110.4(6) .
N19 C23 H23 124.8 .
C22 C23 H23 124.8 .
C29 N24 C25 117.3(4) .
C29 N24 Fe1 127.7(3) .
C25 N24 Fe1 114.6(3) .
N24 C25 C26 122.7(4) .
N24 C25 C31 116.5(4) .
C26 C25 C31 120.7(4) .
C27 C26 C25 118.0(4) .
C27 C26 C37 123.4(4) .
C25 C26 C37 118.6(4) .
C28 C27 C26 119.3(4) .
C28 C27 H27 120.4 .
C26 C27 H27 120.4 .
C27 C28 C29 119.5(5) .
C27 C28 H28 120.2 .
C29 C28 H28 120.2 .
N24 C29 C28 123.2(4) .
N24 C29 H29 118.4 .
C28 C29 H29 118.4 .
C35 N30 C31 117.2(4) .
C35 N30 Fe1 128.0(3) .
C31 N30 Fe1 114.7(3) .
N30 C31 C32 122.7(4) .
N30 C31 C25 115.9(4) .
C32 C31 C25 121.4(4) .
C33 C32 C31 118.4(4) .
C33 C32 C36 122.7(4) .
C31 C32 C36 118.9(4) .
C34 C33 C32 118.6(4) .
C34 C33 H33 120.7 .
C32 C33 H33 120.7 .
C33 C34 C35 119.7(5) .
C33 C34 H34 120.1 .
C35 C34 H34 120.1 .
N30 C35 C34 123.3(4) .
N30 C35 H35 118.3 .
C34 C35 H35 118.3 .
N38 C36 C37 122.6(4) .
N38 C36 C32 117.4(4) .
C37 C36 C32 120.0(4) .
N39 C37 C36 122.4(4) .
N39 C37 C26 117.3(4) .
C36 C37 C26 120.4(4) .
C36 N38 C40 116.0(4) .
C37 N39 C45 115.5(4) .
N38 C40 C45 121.5(4) .
N38 C40 C41 119.1(5) .
C45 C40 C41 119.4(4) .
C42 C41 C40 119.6(6) .
C42 C41 H41 120.2 .
C40 C41 H41 120.2 .
C41 C42 C43 121.2(5) .
C41 C42 H42 119.4 .
C43 C42 H42 119.4 .
C44 C43 C42 121.1(5) .
C44 C43 H43 119.5 .
C42 C43 H43 119.5 .
C43 C44 C45 119.0(6) .
C43 C44 H44 120.5 .
C45 C44 H44 120.5 .
N39 C45 C40 122.0(4) .
N39 C45 C44 118.3(5) .
C40 C45 C44 119.7(5) .
C52 C46 C47 125.7 .
C52 C46 C51 114.3 .
C47 C46 C51 120.0 .
C52 C46 C46 178.0(5) 2
C47 C46 C46 52.4(5) 2
C51 C46 C46 67.6(5) 2
C48 C47 C46 120.0 .
C48 C47 H47 120.0 .
C46 C47 H47 120.0 .
C49 C48 C47 120.0 .
C49 C48 H48 120.0 .
C47 C48 H48 120.0 .
C48 C49 C50 120.0 .
C48 C49 H49 120.0 .
C50 C49 H49 120.0 .
C49 C50 C51 120.0 .
C49 C50 H50 120.0 .
C51 C50 H50 120.0 .
C50 C51 C46 120.0 .
C50 C51 H51 120.0 .
C46 C51 H51 120.0 .
C46 C52 H52A 109.5 .
C46 C52 H52B 109.5 .
H52A C52 H52B 109.5 .
C46 C52 H52C 109.5 .
H52A C52 H52C 109.5 .
H52B C52 H52C 109.5 .
C54 C53 C58 119.4(8) .
C54 C53 C59 122.6(8) .
C58 C53 C59 118.0(7) .
C53 C54 C55 122.0(8) .
C53 C54 H54 119.0 .
C55 C54 H54 119.0 .
C56 C55 C54 120.3(8) .
C56 C55 H55 119.9 .
C54 C55 H55 119.9 .
C55 C56 C57 118.9(9) .
C55 C56 H56 120.5 .
C57 C56 H56 120.5 .
C58 C57 C56 120.5(8) .
C58 C57 H57 119.7 .
C56 C57 H57 119.7 .
C53 C58 C57 118.9(7) .
C53 C58 H58 120.6 .
C57 C58 H58 120.6 .
C53 C59 H59A 109.5 .
C53 C59 H59B 109.5 .
H59A C59 H59B 109.5 .
C53 C59 H59C 109.5 .
H59A C59 H59C 109.5 .
H59B C59 H59C 109.5 .

loop_
_geom_bond_atom_site_label_1
_geom_bond_atom_site_label_2
_geom_bond_distance
_geom_bond_site_symmetry_2
Fe1 N15 2.079(4) .
Fe1 N4 2.085(4) .
Fe1 N20 2.100(4) .
Fe1 N9 2.104(4) .
Fe1 N30 2.108(4) .
Fe1 N24 2.112(4) .
B2 N3 1.544(7) .
B2 N8 1.545(8) .
B2 H2A 0.9900 .
B2 H2B 0.9900 .
N3 C7 1.336(6) .
N3 N4 1.382(5) .
N4 C5 1.328(6) .
C5 C6 1.383(7) .
C5 H5 0.9500 .
C6 C7 1.368(8) .
C6 H6 0.9500 .
C7 H7 0.9500 .
N8 C12 1.331(7) .
N8 N9 1.363(5) .
N9 C10 1.339(7) .
C10 C11 1.366(8) .
C10 H10 0.9500 .
C11 C12 1.364(9) .
C11 H11 0.9500 .
C12 H12 0.9500 .
B13 N14 1.537(7) .
B13 N19 1.540(8) .
B13 H13A 0.9900 .
B13 H13B 0.9900 .
N14 C18 1.347(6) .
N14 N15 1.365(5) .
N15 C16 1.346(6) .
C16 C17 1.397(8) .
C16 H16 0.9500 .
C17 C18 1.356(8) .
C17 H17 0.9500 .
C18 H18 0.9500 .
N19 C23 1.346(7) .
N19 N20 1.370(5) .
N20 C21 1.333(7) .
C21 C22 1.377(8) .
C21 H21 0.9500 .
C22 C23 1.349(9) .
C22 H22 0.9500 .
C23 H23 0.9500 .
N24 C29 1.331(6) .
N24 C25 1.358(5) .
C25 C26 1.410(6) .
C25 C31 1.453(7) .
C26 C27 1.382(7) .
C26 C37 1.475(6) .
C27 C28 1.370(6) .
C27 H27 0.9500 .
C28 C29 1.390(6) .
C28 H28 0.9500 .
C29 H29 0.9500 .
N30 C35 1.333(6) .
N30 C31 1.367(5) .
C31 C32 1.401(6) .
C32 C33 1.393(7) .
C32 C36 1.469(6) .
C33 C34 1.381(6) .
C33 H33 0.9500 .
C34 C35 1.383(7) .
C34 H34 0.9500 .
C35 H35 0.9500 .
C36 N38 1.325(6) .
C36 C37 1.424(7) .
C37 N39 1.337(5) .
N38 C40 1.366(6) .
N39 C45 1.366(6) .
C40 C45 1.415(7) .
C40 C41 1.423(7) .
C41 C42 1.361(7) .
C41 H41 0.9500 .
C42 C43 1.405(9) .
C42 H42 0.9500 .
C43 C44 1.375(7) .
C43 H43 0.9500 .
C44 C45 1.425(7) .
C44 H44 0.9500 .
C46 C52 1.3870 .
C46 C47 1.3900 .
C46 C51 1.3900 .
C46 C46 1.844(11) 2
C47 C48 1.3900 .
C47 H47 0.9500 .
C48 C49 1.3900 .
C48 H48 0.9500 .
C49 C50 1.3900 .
C49 H49 0.9500 .
C50 C51 1.3900 .
C50 H50 0.9500 .
C51 H51 0.9500 .
C52 H52A 0.9800 .
C52 H52B 0.9800 .
C52 H52C 0.9800 .
C53 C54 1.357(9) .
C53 C58 1.394(10) .
C53 C59 1.501(10) .
C54 C55 1.391(10) .
C54 H54 0.9500 .
C55 C56 1.355(11) .
C55 H55 0.9500 .
C56 C57 1.411(11) .
C56 H56 0.9500 .
C57 C58 1.402(11) .
C57 H57 0.9500 .
C58 H58 0.9500 .
C59 H59A 0.9800 .
C59 H59B 0.9800 .
C59 H59C 0.9800 .
